data_7715950
loop_
_publ_author_name
'Pan, Ting'
'Wu, Yanxin'
'Duan, Yuefeng'
'Duan, Jingui'

_publ_section_title
;
 Solvents regulate the packing porosity of a bilayer metal-organic cage.
;
_journal_issue 21
_journal_name_full 'Dalton transactions (Cambridge, England : 2003)'
_journal_page_first 9106
_journal_page_last 9111
_journal_paper_doi 10.1039/d4dt01040j
_journal_volume 53
_journal_year 2024
_chemical_formula_sum 'C72 H67 Cu12 N39 O61'
_chemical_formula_weight 3217.12
_space_group_crystal_system hexagonal
_space_group_IT_number 176
_space_group_name_Hall '-P 6c'
_space_group_name_H-M_alt 'P 63/m'
_atom_sites_solution_hydrogens geom
_audit_block_doi 10.5517/ccdc.csd.cc2js08m
_audit_creation_method SHELXL-2018/3
_audit_update_record
;
2024-04-09 deposited with the CCDC.	2024-05-03 downloaded from the CCDC.
;
_cell_angle_alpha 90
_cell_angle_beta 90
_cell_angle_gamma 120
_cell_formula_units_Z 2
_cell_length_a 18.4268(6)
_cell_length_b 18.4268(6)
_cell_length_c 22.5112(11)
_cell_measurement_reflns_used 8810
_cell_measurement_temperature 293(2)
_cell_measurement_theta_max 28.2170
_cell_measurement_theta_min 2.2080
_cell_volume 6619.6(4)
_computing_structure_refinement 'SHELXL-2018/3 (Sheldrick, 2018)'
_diffrn_ambient_temperature 293(2)
_diffrn_measured_fraction_theta_full 0.987
_diffrn_measured_fraction_theta_max 0.987
_diffrn_measurement_device_type 'XtaLAB Synergy R, DW system, HyPix'
_diffrn_radiation_type MoK\a
_diffrn_radiation_wavelength 0.71073
_diffrn_reflns_av_R_equivalents 0.0796
_diffrn_reflns_av_unetI/netI 0.0445
_diffrn_reflns_Laue_measured_fraction_full 0.987
_diffrn_reflns_Laue_measured_fraction_max 0.987
_diffrn_reflns_limit_h_max 15
_diffrn_reflns_limit_h_min -21
_diffrn_reflns_limit_k_max 21
_diffrn_reflns_limit_k_min -21
_diffrn_reflns_limit_l_max 24
_diffrn_reflns_limit_l_min -26
_diffrn_reflns_number 30374
_diffrn_reflns_point_group_measured_fraction_full 0.987
_diffrn_reflns_point_group_measured_fraction_max 0.987
_diffrn_reflns_theta_full 25.099
_diffrn_reflns_theta_max 25.099
_diffrn_reflns_theta_min 2.214
_exptl_absorpt_coefficient_mu 1.987
_exptl_crystal_colour blue
_exptl_crystal_density_diffrn 1.614
_exptl_crystal_description block
_exptl_crystal_F_000 3216
_exptl_crystal_size_max 0.150
_exptl_crystal_size_mid 0.150
_exptl_crystal_size_min 0.150
_refine_diff_density_max 2.139
_refine_diff_density_min -0.767
_refine_diff_density_rms 0.145
_refine_ls_extinction_method none
_refine_ls_goodness_of_fit_ref 1.026
_refine_ls_hydrogen_treatment constr
_refine_ls_matrix_type full
_refine_ls_number_parameters 277
_refine_ls_number_reflns 3987
_refine_ls_number_restraints 465
_refine_ls_restrained_S_all 0.979
_refine_ls_R_factor_all 0.1077
_refine_ls_R_factor_gt 0.0715
_refine_ls_shift/su_max 0.001
_refine_ls_shift/su_mean 0.000
_refine_ls_structure_factor_coef Fsqd
_refine_ls_weighting_details 'w=1/[\s^2^(Fo^2^)+(0.1600P)^2^+0.5560P] where P=(Fo^2^+2Fc^2^)/3'
_refine_ls_weighting_scheme calc
_refine_ls_wR_factor_gt 0.2015
_refine_ls_wR_factor_ref 0.2294
_reflns_Friedel_coverage 0.000
_reflns_number_gt 2598
_reflns_number_total 3987
_reflns_threshold_expression 'I > 2\s(I)'
_cod_data_source_file d4dt01040j2.cif
_cod_data_source_block a
_cod_depositor_comments 'Adding full bibliography for 7715950--7715952.cif.'
_cod_original_cell_volume 6619.6(5)
_cod_database_code 7715950
_shelx_shelxl_version_number 2018/3
_shelx_space_group_comment
;
The symmetry employed for this shelxl refinement is uniquely defined
by the following loop, which should always be used as a source of
symmetry information in preference to the above space-group names.
They are only intended as comments.
;
_shelx_estimated_absorpt_t_min 0.755
_shelx_estimated_absorpt_t_max 0.755
_platon_squeeze_void_probe_radius 1.20

loop_
_space_group_symop_operation_xyz
'x, y, z'
'-y, x-y, z'
'-x+y, -x, z'
'-x, -y, z+1/2'
'y, -x+y, z+1/2'
'x-y, x, z+1/2'
'-x, -y, -z'
'y, -x+y, -z'
'x-y, x, -z'
'x, y, -z-1/2'
'-y, x-y, -z-1/2'
'-x+y, -x, -z-1/2'

loop_
_atom_site_label
_atom_site_type_symbol
_atom_site_fract_x
_atom_site_fract_y
_atom_site_fract_z
_atom_site_U_iso_or_equiv
_atom_site_adp_type
_atom_site_occupancy
_atom_site_site_symmetry_order
_atom_site_calc_flag
_atom_site_refinement_flags_posn
_atom_site_refinement_flags_adp
_atom_site_refinement_flags_occupancy
_atom_site_disorder_assembly
_atom_site_disorder_group
C1 C 0.3090(5) -0.1006(5) 0.5998(4) 0.071(2) Uani 1 1 d . U . . .
H1 H 0.251952 -0.139570 0.599433 0.085 Uiso 1 1 calc R U . . .
C2 C 0.3621(6) -0.1164(5) 0.5680(5) 0.090(3) Uani 1 1 d . U . . .
H2 H 0.341675 -0.167114 0.548069 0.108 Uiso 1 1 calc R U . . .
C3 C 0.4471(5) -0.0571(5) 0.5652(4) 0.076(2) Uani 1 1 d . U . . .
H3 H 0.483813 -0.066280 0.542392 0.091 Uiso 1 1 calc R U . . .
C4 C 0.4752(4) 0.0161(4) 0.5975(3) 0.0536(16) Uani 1 1 d . U . . .
C5 C 0.4193(4) 0.0269(4) 0.6308(3) 0.0548(15) Uani 1 1 d . U . . .
H5 H 0.438988 0.075208 0.653570 0.066 Uiso 1 1 calc R U . . .
C6 C 0.5650(4) 0.0782(4) 0.5976(3) 0.0507(15) Uani 1 1 d . U . . .
C7 C 0.6958(4) 0.1283(4) 0.5957(3) 0.0545(16) Uani 1 1 d . U . . .
C12 C 0.3426(3) 0.1612(3) 0.6335(2) 0.0543(15) Uani 1 1 d G U . . .
H12 H 0.382531 0.171579 0.662520 0.065 Uiso 1 1 calc R U . . .
C11 C 0.3539(3) 0.2243(2) 0.5942(2) 0.0595(17) Uani 1 1 d G U . . .
C10 C 0.2931(3) 0.2090(3) 0.5517(3) 0.097(3) Uani 1 1 d G U . . .
H10 H 0.300691 0.251207 0.525440 0.117 Uiso 1 1 calc R U . . .
C9 C 0.2211(3) 0.1308(4) 0.5485(3) 0.132(5) Uani 1 1 d G U . . .
H9 H 0.180485 0.120594 0.520077 0.158 Uiso 1 1 calc R U . . .
C8 C 0.2098(3) 0.0678(3) 0.5878(3) 0.090(3) Uani 1 1 d G U . . .
H8 H 0.161182 0.015717 0.586326 0.108 Uiso 1 1 calc R U . . .
Cu1 Cu 0.55579(5) 0.23988(4) 0.59812(3) 0.0462(3) Uani 1 1 d . U . . .
Cu2 Cu 0.26352(5) -0.00579(5) 0.68545(4) 0.0581(3) Uani 1 1 d . U . . .
N1 N 0.3368(3) -0.0296(4) 0.6319(3) 0.0585(14) Uani 1 1 d . U . . .
N2 N 0.5990(3) 0.1615(3) 0.6011(2) 0.0474(12) Uani 1 1 d . U . . .
N3 N 0.6837(3) 0.1934(3) 0.6005(2) 0.0473(12) Uani 1 1 d . U . . .
N4 N 0.6226(4) 0.0543(3) 0.5944(2) 0.0573(14) Uani 1 1 d . U . . .
H4 H 0.615091 0.004367 0.592079 0.069 Uiso 0.1667 1 calc R U P . .
N5 N 0.2715(3) 0.0830(4) 0.6290(2) 0.0588(14) Uani 1 1 d G U . . .
N6 N 0.489308 0.185839 0.750000 0.139 Uani 1 2 d S TU P . .
N7 N 0.4832(5) 0.1850(5) 0.4942(3) 0.0711(18) Uani 1 1 d . U . . .
O1 O 0.5192(4) 0.2089(4) 0.7011(3) 0.098(2) Uani 1 1 d . U . . .
O2 O 0.4190(8) 0.1289(9) 0.750000 0.151(5) Uani 1 2 d S TU P . .
O3 O 0.4613(3) 0.1615(3) 0.5467(2) 0.0621(12) Uani 1 1 d . U . . .
O4 O 0.5552(5) 0.2426(4) 0.4843(3) 0.0872(19) Uani 1 1 d . U . . .
O5 O 0.4339(5) 0.1532(5) 0.4531(3) 0.123(3) Uani 1 1 d . U . . .
O6 O 0.666667 0.333333 0.6247(3) 0.0402(14) Uani 1 3 d S TU P . .
O7 O 0.1356(4) -0.1092(4) 0.6466(4) 0.112(2) Uani 1 1 d . U . . .
H7A H 0.107565 -0.161929 0.664076 0.135 Uiso 1 1 calc R U . . .
H7B H 0.112624 -0.097509 0.613669 0.135 Uiso 1 1 calc R U . . .
O8 O 0.2746(5) -0.0679(4) 0.750000 0.0699(19) Uani 1 2 d S TU P . .
H8A H 0.282731 -0.113838 0.750000 0.084 Uiso 1 2 calc R U P . .
O9 O 0.2185(4) 0.0293(5) 0.750000 0.0708(19) Uani 1 2 d S TU P . .
H9A H 0.185844 0.054767 0.750000 0.085 Uiso 1 2 calc R U P . .
O10 O 0.279(2) 0.228(2) 0.750000 0.324(17) Uani 1 2 d S TU P . .
O11 O 0.0680(7) 0.7211(5) 0.6617(4) 0.153(4) Uani 1 1 d . U . . .
O12 O 0.1918(15) 0.7589(12) 0.750000 0.250(11) Uani 1 2 d S TU P . .
O13 O 0.4386(18) 0.9318(18) 0.750000 0.245(11) Uani 1 2 d S TU P . .
O15 O 0.000000 0.000000 0.484(5) 0.30(4) Uani 1 3 d S TU P . .
O17 O 0.614(2) 0.099(2) 0.750000 0.322(16) Uani 1 2 d S TU P . .

loop_
_atom_site_aniso_label
_atom_site_aniso_U_11
_atom_site_aniso_U_22
_atom_site_aniso_U_33
_atom_site_aniso_U_23
_atom_site_aniso_U_13
_atom_site_aniso_U_12
C1 0.055(4) 0.051(4) 0.092(5) -0.019(4) 0.001(4) 0.015(4)
C2 0.080(6) 0.041(4) 0.121(7) -0.029(4) -0.008(5) 0.010(4)
C3 0.071(5) 0.057(5) 0.097(6) -0.016(4) -0.003(4) 0.029(4)
C4 0.052(4) 0.036(3) 0.069(4) -0.006(3) -0.010(3) 0.019(3)
C5 0.046(4) 0.042(3) 0.070(4) -0.002(3) -0.007(3) 0.018(3)
C6 0.042(3) 0.040(3) 0.069(4) -0.007(3) -0.007(3) 0.020(3)
C7 0.037(3) 0.049(4) 0.076(4) -0.004(3) -0.002(3) 0.020(3)
C12 0.039(3) 0.054(4) 0.063(4) 0.005(3) 0.002(3) 0.018(3)
C11 0.039(3) 0.054(4) 0.088(5) -0.004(3) -0.010(3) 0.025(3)
C10 0.072(6) 0.076(6) 0.117(7) 0.021(5) -0.034(5) 0.017(5)
C9 0.077(6) 0.091(7) 0.163(10) 0.038(7) -0.068(7) -0.007(5)
C8 0.064(5) 0.072(5) 0.107(6) 0.012(5) -0.025(4) 0.014(4)
Cu1 0.0399(5) 0.0380(5) 0.0615(5) -0.0019(3) -0.0045(3) 0.0202(4)
Cu2 0.0459(5) 0.0497(5) 0.0661(6) -0.0008(4) -0.0011(3) 0.0145(4)
N1 0.044(3) 0.048(3) 0.070(3) -0.006(3) -0.003(3) 0.013(3)
N2 0.040(3) 0.040(3) 0.063(3) -0.003(2) -0.004(2) 0.021(2)
N3 0.039(3) 0.034(3) 0.066(3) -0.002(2) -0.002(2) 0.016(2)
N4 0.054(3) 0.044(3) 0.078(4) -0.013(3) -0.006(3) 0.027(3)
N5 0.044(3) 0.053(3) 0.072(3) -0.004(3) -0.011(3) 0.018(3)
N6 0.139 0.139 0.139 0.000 0.000 0.070
N7 0.096(5) 0.071(4) 0.076(4) -0.020(4) -0.025(4) 0.065(4)
O1 0.089(4) 0.107(5) 0.070(3) 0.006(3) 0.010(3) 0.028(4)
O2 0.103(8) 0.134(10) 0.153(10) 0.000 0.000 0.012(7)
O3 0.062(3) 0.051(3) 0.069(3) -0.006(2) -0.013(2) 0.024(2)
O4 0.116(6) 0.099(5) 0.071(4) 0.010(3) 0.018(3) 0.071(5)
O5 0.161(7) 0.125(6) 0.113(5) -0.050(5) -0.079(5) 0.095(6)
O6 0.034(2) 0.034(2) 0.053(4) 0.000 0.000 0.0168(10)
O7 0.078(4) 0.075(4) 0.152(6) -0.001(4) -0.030(4) 0.014(3)
O8 0.080(5) 0.045(4) 0.075(4) 0.000 0.000 0.024(4)
O9 0.062(4) 0.092(5) 0.072(4) 0.000 0.000 0.048(4)
O10 0.62(5) 0.55(4) 0.112(11) 0.000 0.000 0.53(4)
O11 0.170(9) 0.091(5) 0.136(6) -0.018(5) -0.012(6) 0.017(5)
O12 0.22(2) 0.131(14) 0.32(3) 0.000 0.000 0.024(13)
O13 0.32(3) 0.39(3) 0.154(14) 0.000 0.000 0.27(3)
O15 0.249(15) 0.249(15) 0.39(10) 0.000 0.000 0.124(8)
O17 0.47(4) 0.42(4) 0.20(2) 0.000 0.000 0.32(4)

loop_
_atom_type_symbol
_atom_type_description
_atom_type_scat_dispersion_real
_atom_type_scat_dispersion_imag
_atom_type_scat_source
C C 0.0033 0.0016 'International Tables Vol C Tables 4.2.6.8 and 6.1.1.4'
H H 0.0000 0.0000 'International Tables Vol C Tables 4.2.6.8 and 6.1.1.4'
N N 0.0061 0.0033 'International Tables Vol C Tables 4.2.6.8 and 6.1.1.4'
O O 0.0106 0.0060 'International Tables Vol C Tables 4.2.6.8 and 6.1.1.4'
Cu Cu 0.3201 1.2651 'International Tables Vol C Tables 4.2.6.8 and 6.1.1.4'

loop_
_geom_angle_atom_site_label_1
_geom_angle_atom_site_label_2
_geom_angle_atom_site_label_3
_geom_angle
_geom_angle_site_symmetry_1
_geom_angle_site_symmetry_3
_geom_angle_publ_flag
N1 C1 C2 121.6(7) . . ?
N1 C1 H1 119.2 . . ?
C2 C1 H1 119.2 . . ?
C1 C2 C3 120.3(7) . . ?
C1 C2 H2 119.9 . . ?
C3 C2 H2 119.9 . . ?
C4 C3 C2 117.8(8) . . ?
C4 C3 H3 121.1 . . ?
C2 C3 H3 121.1 . . ?
C5 C4 C3 119.2(7) . . ?
C5 C4 C6 121.6(6) . . ?
C3 C4 C6 119.1(7) . . ?
N1 C5 C4 122.7(6) . . ?
N1 C5 H5 118.7 . . ?
C4 C5 H5 118.7 . . ?
N4 C6 N2 112.8(5) . . ?
N4 C6 C4 120.9(6) . . ?
N2 C6 C4 126.3(6) . . ?
N3 C7 N4 112.3(5) . . ?
N3 C7 C11 127.5(8) . 2_655 ?
N4 C7 C11 120.2(8) . 2_655 ?
C11 C12 N5 119.5(3) . . ?
C11 C12 H12 120.2 . . ?
N5 C12 H12 120.2 . . ?
C10 C11 C12 120.0 . . ?
C10 C11 C7 120.8(4) . 3_665 ?
C12 C11 C7 119.1(4) . 3_665 ?
C11 C10 C9 120.0 . . ?
C11 C10 H10 120.0 . . ?
C9 C10 H10 120.0 . . ?
C10 C9 C8 120.0 . . ?
C10 C9 H9 120.0 . . ?
C8 C9 H9 120.0 . . ?
N5 C8 C9 119.5(3) . . ?
N5 C8 H8 120.2 . . ?
C9 C8 H8 120.2 . . ?
N2 Cu1 N3 176.2(2) . 3_665 ?
N2 Cu1 O3 90.9(2) . . ?
N3 Cu1 O3 90.0(2) 3_665 . ?
N2 Cu1 O6 90.46(15) . . ?
N3 Cu1 O6 89.83(15) 3_665 . ?
O3 Cu1 O6 161.8(2) . . ?
N2 Cu1 O1 87.8(2) . . ?
N3 Cu1 O1 88.5(2) 3_665 . ?
O3 Cu1 O1 110.5(2) . . ?
O6 Cu1 O1 87.7(2) . . ?
O8 Cu2 O9 79.8(3) . . ?
O8 Cu2 N5 166.4(2) . . ?
O9 Cu2 N5 94.1(3) . . ?
O8 Cu2 N1 92.3(3) . . ?
O9 Cu2 N1 165.1(2) . . ?
N5 Cu2 N1 90.9(2) . . ?
O8 Cu2 O7 99.3(3) . . ?
O9 Cu2 O7 97.3(3) . . ?
N5 Cu2 O7 93.4(2) . . ?
N1 Cu2 O7 96.4(3) . . ?
O8 Cu2 Cu2 40.92(16) . 10_557 ?
O9 Cu2 Cu2 41.41(16) . 10_557 ?
N5 Cu2 Cu2 129.01(16) . 10_557 ?
N1 Cu2 Cu2 126.74(17) . 10_557 ?
O7 Cu2 Cu2 112.0(2) . 10_557 ?
C1 N1 C5 118.3(6) . . ?
C1 N1 Cu2 124.0(5) . . ?
C5 N1 Cu2 117.6(5) . . ?
C6 N2 N3 105.7(5) . . ?
C6 N2 Cu1 135.3(4) . . ?
N3 N2 Cu1 118.6(4) . . ?
C7 N3 N2 106.5(5) . . ?
C7 N3 Cu1 133.2(4) . 2_655 ?
N2 N3 Cu1 120.0(4) . 2_655 ?
C6 N4 C7 102.7(5) . . ?
C6 N4 H4 128.6 . . ?
C7 N4 H4 128.6 . . ?
C8 N5 C12 120.9(5) . . ?
C8 N5 Cu2 122.6(4) . . ?
C12 N5 Cu2 116.5(3) . . ?
O2 N6 O1 114.4(3) . 10_557 ?
O2 N6 O1 114.4(3) . . ?
O1 N6 O1 131.1(7) 10_557 . ?
O5 N7 O4 119.8(9) . . ?
O5 N7 O3 120.9(9) . . ?
O4 N7 O3 119.3(6) . . ?
N6 O1 Cu1 170.6(5) . . ?
N7 O3 Cu1 106.5(5) . . ?
Cu1 O6 Cu1 111.40(17) 2_655 3_665 ?
Cu1 O6 Cu1 111.40(17) 2_655 . ?
Cu1 O6 Cu1 111.40(17) 3_665 . ?
Cu2 O7 H7A 120.0 . . ?
Cu2 O7 H7B 120.0 . . ?
H7A O7 H7B 120.0 . . ?
Cu2 O8 Cu2 98.2(3) . 10_557 ?
Cu2 O8 H8A 130.9 . . ?
Cu2 O8 H8A 130.9 10_557 . ?
Cu2 O9 Cu2 97.2(3) 10_557 . ?
Cu2 O9 H9A 131.4 10_557 . ?
Cu2 O9 H9A 131.4 . . ?

loop_
_geom_bond_atom_site_label_1
_geom_bond_atom_site_label_2
_geom_bond_distance
_geom_bond_site_symmetry_2
_geom_bond_publ_flag
C1 N1 1.351(9) . ?
C1 C2 1.356(12) . ?
C1 H1 0.9300 . ?
C2 C3 1.394(12) . ?
C2 H2 0.9300 . ?
C3 C4 1.384(10) . ?
C3 H3 0.9300 . ?
C4 C5 1.366(10) . ?
C4 C6 1.468(9) . ?
C5 N1 1.346(8) . ?
C5 H5 0.9300 . ?
C6 N4 1.340(8) . ?
C6 N2 1.338(8) . ?
C7 N3 1.329(8) . ?
C7 N4 1.356(9) . ?
C7 C11 1.46(3) 2_655 ?
C12 C11 1.3900 . ?
C12 N5 1.384(7) . ?
C12 H12 0.9300 . ?
C11 C10 1.3900 . ?
C10 C9 1.3900 . ?
C10 H10 0.9300 . ?
C9 C8 1.3900 . ?
C9 H9 0.9300 . ?
C8 N5 1.383(7) . ?
C8 H8 0.9300 . ?
Cu1 N2 1.968(5) . ?
Cu1 N3 1.976(5) 3_665 ?
Cu1 O3 1.986(5) . ?
Cu1 O6 1.995(2) . ?
Cu1 O1 2.401(6) . ?
Cu2 O8 1.923(5) . ?
Cu2 O9 1.937(5) . ?
Cu2 N5 2.018(6) . ?
Cu2 N1 2.015(6) . ?
Cu2 O7 2.337(6) . ?
Cu2 Cu2 2.9060(17) 10_557 ?
N2 N3 1.367(7) . ?
N4 H4 0.8600 . ?
N6 O2 1.192(12) . ?
N6 O1 1.210(6) 10_557 ?
N6 O1 1.210(6) . ?
N7 O5 1.222(8) . ?
N7 O4 1.236(9) . ?
N7 O3 1.253(9) . ?
O7 H7A 0.9300 . ?
O7 H7B 0.9300 . ?
O8 H8A 0.9300 . ?
O9 H9A 0.9300 . ?
O15 O15 0.7(2) 7_556 ?

loop_
_geom_torsion_atom_site_label_1
_geom_torsion_atom_site_label_2
_geom_torsion_atom_site_label_3
_geom_torsion_atom_site_label_4
_geom_torsion
_geom_torsion_site_symmetry_1
_geom_torsion_site_symmetry_2
_geom_torsion_site_symmetry_3
_geom_torsion_site_symmetry_4
_geom_torsion_publ_flag
N1 C1 C2 C3 -3.5(15) . . . . ?
C1 C2 C3 C4 2.5(14) . . . . ?
C2 C3 C4 C5 0.4(12) . . . . ?
C2 C3 C4 C6 177.3(8) . . . . ?
C3 C4 C5 N1 -2.5(11) . . . . ?
C6 C4 C5 N1 -179.3(6) . . . . ?
C5 C4 C6 N4 143.5(7) . . . . ?
C3 C4 C6 N4 -33.3(10) . . . . ?
C5 C4 C6 N2 -36.0(10) . . . . ?
C3 C4 C6 N2 147.2(7) . . . . ?
N5 C12 C11 C10 1.4(5) . . . . ?
N5 C12 C11 C7 -174.5(6) . . . 3_665 ?
C12 C11 C10 C9 0.0 . . . . ?
C7 C11 C10 C9 175.8(6) 3_665 . . . ?
C11 C10 C9 C8 0.0 . . . . ?
C10 C9 C8 N5 -1.4(5) . . . . ?
C2 C1 N1 C5 1.5(12) . . . . ?
C2 C1 N1 Cu2 -174.8(7) . . . . ?
C4 C5 N1 C1 1.6(10) . . . . ?
C4 C5 N1 Cu2 178.0(5) . . . . ?
N4 C6 N2 N3 -0.4(7) . . . . ?
C4 C6 N2 N3 179.2(6) . . . . ?
N4 C6 N2 Cu1 171.9(4) . . . . ?
C4 C6 N2 Cu1 -8.6(10) . . . . ?
N4 C7 N3 N2 -1.4(7) . . . . ?
C11 C7 N3 N2 -179(2) 2_655 . . . ?
N4 C7 N3 Cu1 -174.1(4) . . . 2_655 ?
C11 C7 N3 Cu1 8(2) 2_655 . . 2_655 ?
C6 N2 N3 C7 1.0(6) . . . . ?
Cu1 N2 N3 C7 -172.8(4) . . . . ?
C6 N2 N3 Cu1 174.9(4) . . . 2_655 ?
Cu1 N2 N3 Cu1 1.1(5) . . . 2_655 ?
N2 C6 N4 C7 -0.4(7) . . . . ?
C4 C6 N4 C7 -180.0(6) . . . . ?
N3 C7 N4 C6 1.1(7) . . . . ?
C11 C7 N4 C6 178.8(19) 2_655 . . . ?
C9 C8 N5 C12 2.9(10) . . . . ?
C9 C8 N5 Cu2 -177.2(4) . . . . ?
C11 C12 N5 C8 -2.9(10) . . . . ?
C11 C12 N5 Cu2 177.2(4) . . . . ?
O5 N7 O3 Cu1 -172.6(6) . . . . ?
O4 N7 O3 Cu1 5.6(7) . . . . ?

loop_
_platon_squeeze_void_nr
_platon_squeeze_void_average_x
_platon_squeeze_void_average_y
_platon_squeeze_void_average_z
_platon_squeeze_void_volume
_platon_squeeze_void_count_electrons
_platon_squeeze_void_content
1 0.000 0.000 0.250 151 27 ' '
2 0.000 0.000 0.750 151 27 ' '
3 0.333 0.667 0.750 244 52 ' '
4 0.333 0.667 0.250 7 4 ' '
5 0.667 0.333 0.250 244 52 ' '
6 0.667 0.333 0.750 7 4 ' '
